data_2017882
loop_
_publ_author_name
'Danielraj, Paulraj'
'Varghese, Babu'
'Sankararaman, S.'

_publ_section_title
;
 2,6-Bis(1-benzyl-1<i>H</i>-1,2,3-triazol-4-yl)pyridine and its
 octahedral copper complex
;
_journal_coeditor_code FG3196
_journal_issue 12
_journal_name_full 'Acta Crystallographica Section C'
_journal_page_first m366
_journal_page_last m370
_journal_paper_doi 10.1107/S010827011004223X
_journal_volume 66
_journal_year 2010
_chemical_formula_iupac 'C23 H19 N7'
_chemical_formula_moiety 'C23 H19 N7'
_chemical_formula_sum 'C23 H19 N7'
_chemical_formula_weight 393.45
_chemical_name_systematic
;
2,6-bis(1-benzyl-1<i>H</i>-1,2,3-triazol-4-yl)pyridine
;
_space_group_IT_number 2
_symmetry_cell_setting triclinic
_symmetry_space_group_name_Hall '-P 1'
_symmetry_space_group_name_H-M 'P -1'
_atom_sites_solution_hydrogens geom
_atom_sites_solution_primary direct
_atom_sites_solution_secondary difmap
_audit_creation_method SHELXL97
_cell_angle_alpha 103.53(3)
_cell_angle_beta 99.31(3)
_cell_angle_gamma 104.61(3)
_cell_formula_units_Z 2
_cell_length_a 5.8800(12)
_cell_length_b 11.460(2)
_cell_length_c 16.140(3)
_cell_measurement_reflns_used 7794
_cell_measurement_temperature 298(2)
_cell_measurement_theta_max 25.94
_cell_measurement_theta_min 2.8
_cell_volume 994.6(4)
_computing_cell_refinement
;
APEX2 (Bruker, 2004) and SAINT (Bruker, 2004)
;
_computing_data_collection 'APEX2 (Bruker, 2004)'
_computing_data_reduction
;
SAINT (Bruker, 2004) and XPREP (Bruker, 2004)
;
_computing_molecular_graphics
;
ORTEP3 (Farrugia, 1997) and PLATON (Spek, 2009)
;
_computing_publication_material 'SHELXL97 (Sheldrick, 2008)'
_computing_structure_refinement 'SHELXL97 (Sheldrick, 2008)'
_computing_structure_solution 'SIR92 (Altomare <i>et al.</i>, 1993)'
_diffrn_ambient_temperature 298(2)
_diffrn_measured_fraction_theta_full 0.979
_diffrn_measured_fraction_theta_max 0.979
_diffrn_measurement_device_type 'Bruker Kappa APEX2 CCD area-detector'
_diffrn_measurement_method '\w and \f scans'
_diffrn_radiation_monochromator graphite
_diffrn_radiation_source 'fine-focus sealed tube'
_diffrn_radiation_type MoK\a
_diffrn_radiation_wavelength 0.71073
_diffrn_reflns_av_R_equivalents 0.0588
_diffrn_reflns_av_sigmaI/netI 0.0663
_diffrn_reflns_limit_h_max 6
_diffrn_reflns_limit_h_min -5
_diffrn_reflns_limit_k_max 13
_diffrn_reflns_limit_k_min -13
_diffrn_reflns_limit_l_max 19
_diffrn_reflns_limit_l_min -19
_diffrn_reflns_number 10767
_diffrn_reflns_theta_full 25.00
_diffrn_reflns_theta_max 25.00
_diffrn_reflns_theta_min 1.33
_diffrn_standards_decay_% 0
_exptl_absorpt_coefficient_mu 0.083
_exptl_absorpt_correction_T_max 0.973
_exptl_absorpt_correction_T_min 0.934
_exptl_absorpt_correction_type multi-scan
_exptl_absorpt_process_details '(SADABS; Bruker, 1999)'
_exptl_crystal_colour colourless
_exptl_crystal_density_diffrn 1.314
_exptl_crystal_density_method 'not measured'
_exptl_crystal_description needle
_exptl_crystal_F_000 412
_exptl_crystal_size_max 0.25
_exptl_crystal_size_mid 0.22
_exptl_crystal_size_min 0.20
_refine_diff_density_max 0.330
_refine_diff_density_min -0.249
_refine_ls_extinction_coef 0.007(2)
_refine_ls_extinction_expression Fc^*^=kFc[1+0.001xFc^2^\l^3^/sin(2\q)]^-1/4^
_refine_ls_extinction_method 'SHELXL97 (Sheldrick, 2008)'
_refine_ls_goodness_of_fit_ref 1.005
_refine_ls_hydrogen_treatment constr
_refine_ls_matrix_type full
_refine_ls_number_parameters 272
_refine_ls_number_reflns 3417
_refine_ls_number_restraints 1
_refine_ls_restrained_S_all 1.006
_refine_ls_R_factor_all 0.1214
_refine_ls_R_factor_gt 0.0543
_refine_ls_shift/su_max 0.000
_refine_ls_shift/su_mean 0.000
_refine_ls_structure_factor_coef Fsqd
_refine_ls_weighting_details 'calc w = 1/[\s^2^(Fo^2^)+(0.0791P)^2^+0.3737P] where P=(Fo^2^+2Fc^2^)/3'
_refine_ls_weighting_scheme calc
_refine_ls_wR_factor_gt 0.1333
_refine_ls_wR_factor_ref 0.1849
_reflns_number_gt 1811
_reflns_number_total 3417
_reflns_threshold_expression I>2\s(I)
_cod_data_source_file fg3196.cif
_cod_data_source_block I
_cod_original_cell_volume 994.6(3)
_cod_database_code 2017882
_cod_database_fobs_code 2017882

loop_
_symmetry_equiv_pos_as_xyz
'x, y, z'
'-x, -y, -z'

loop_
_atom_site_type_symbol
_atom_site_label
_atom_site_fract_x
_atom_site_fract_y
_atom_site_fract_z
_atom_site_U_iso_or_equiv
_atom_site_adp_type
_atom_site_calc_flag
_atom_site_refinement_flags
_atom_site_occupancy
_atom_site_disorder_assembly
_atom_site_disorder_group
C C1 0.3432(7) 1.0200(3) 0.3308(2) 0.0693(10) Uani d . 1 . .
H H1 0.3505 1.0847 0.3047 0.083 Uiso calc R 1 . .
C C2 0.1824(8) 0.9972(4) 0.3818(3) 0.0791(11) Uani d . 1 . .
H H2 0.0777 1.0455 0.3895 0.095 Uiso calc R 1 . .
C C3 0.1752(6) 0.9035(3) 0.4215(2) 0.0681(10) Uani d . 1 . .
H H3 0.0650 0.8889 0.4560 0.082 Uiso calc R 1 . .
C C4 0.3277(5) 0.8307(3) 0.41135(18) 0.0497(8) Uani d . 1 . .
C C5 0.4858(6) 0.8533(3) 0.3587(2) 0.0627(9) Uani d . 1 . .
H H5 0.5895 0.8046 0.3501 0.075 Uiso calc R 1 . .
C C6 0.4924(7) 0.9473(3) 0.3184(2) 0.0701(10) Uani d . 1 . .
H H6 0.5995 0.9612 0.2827 0.084 Uiso calc R 1 . .
C C7 0.3192(6) 0.7354(3) 0.4612(2) 0.0632(9) Uani d . 1 . .
H H7A 0.3800 0.7796 0.5231 0.076 Uiso calc R 1 . .
H H7B 0.1517 0.6870 0.4525 0.076 Uiso calc R 1 . .
C C9 0.5882(5) 0.5004(3) 0.37662(19) 0.0505(8) Uani d . 1 . .
C C8 0.4044(6) 0.5510(3) 0.3657(2) 0.0558(9) Uani d . 1 . .
H H8 0.2707 0.5234 0.3186 0.067 Uiso calc R 1 . .
C C10 0.6303(5) 0.3921(3) 0.3188(2) 0.0507(8) Uani d U 1 . .
C C11 0.8216(6) 0.3492(3) 0.3448(2) 0.0607(9) Uani d . 1 . .
H H11 0.9241 0.3870 0.4003 0.073 Uiso calc R 1 . .
C C12 0.8590(6) 0.2495(3) 0.2875(2) 0.0655(10) Uani d . 1 . .
H H12 0.9855 0.2187 0.3046 0.079 Uiso calc R 1 . .
C C13 0.7100(6) 0.1964(3) 0.2057(2) 0.0610(9) Uani d . 1 . .
H H13 0.7350 0.1293 0.1669 0.073 Uiso calc R 1 . .
C C14 0.5212(6) 0.2423(3) 0.1804(2) 0.0511(8) Uani d . 1 . .
C C15 0.3671(6) 0.1939(3) 0.0921(2) 0.0493(8) Uani d . 1 . .
C C16 0.1439(6) 0.1987(3) 0.0590(2) 0.0565(9) Uani d . 1 . .
H H16 0.0462 0.2347 0.0899 0.068 Uiso calc R 1 . .
C C17 -0.1106(6) 0.1312(3) -0.0951(2) 0.0630(9) Uani d . 1 . .
H H17A -0.2584 0.1132 -0.0746 0.076 Uiso calc R 1 . .
H H17B -0.1267 0.0623 -0.1460 0.076 Uiso calc R 1 . .
C C18 -0.0732(6) 0.2524(3) -0.1202(2) 0.0573(9) Uani d . 1 . .
C C19 0.0978(7) 0.2868(4) -0.1645(2) 0.0797(11) Uani d . 1 . .
H H19 0.1874 0.2331 -0.1817 0.096 Uiso calc R 1 . .
C C20 0.1412(8) 0.3988(4) -0.1843(3) 0.0938(13) Uani d . 1 . .
H H20 0.2588 0.4203 -0.2149 0.113 Uiso calc R 1 . .
C C21 0.0135(8) 0.4784(4) -0.1596(3) 0.0831(12) Uani d . 1 . .
H H21 0.0464 0.5555 -0.1719 0.100 Uiso calc R 1 . .
C C22 -0.1617(8) 0.4461(4) -0.1171(3) 0.0892(13) Uani d . 1 . .
H H22 -0.2534 0.4995 -0.1017 0.107 Uiso calc R 1 . .
C C23 -0.2041(7) 0.3319(3) -0.0963(2) 0.0778(11) Uani d . 1 . .
H H23 -0.3224 0.3101 -0.0660 0.093 Uiso calc R 1 . .
N N1 0.4558(5) 0.6490(2) 0.43693(17) 0.0546(7) Uani d . 1 . .
N N2 0.6644(5) 0.6605(3) 0.49136(18) 0.0652(8) Uani d . 1 . .
N N3 0.7433(5) 0.5690(3) 0.45419(18) 0.0640(8) Uani d . 1 . .
N N4 0.4445(6) 0.1332(3) 0.0247(2) 0.0686(8) Uani d . 1 . .
N N5 0.2767(6) 0.1020(3) -0.04726(19) 0.0706(9) Uani d . 1 . .
N N6 0.0928(5) 0.1417(2) -0.02644(17) 0.0555(7) Uani d . 1 . .
N N7 0.4806(5) 0.3394(2) 0.23758(17) 0.0573(7) Uani d U 1 . .

loop_
_atom_site_aniso_label
_atom_site_aniso_U_11
_atom_site_aniso_U_22
_atom_site_aniso_U_33
_atom_site_aniso_U_12
_atom_site_aniso_U_13
_atom_site_aniso_U_23
C1 0.085(3) 0.051(2) 0.071(2) 0.018(2) 0.016(2) 0.0199(18)
C2 0.090(3) 0.068(3) 0.092(3) 0.040(2) 0.027(2) 0.025(2)
C3 0.063(2) 0.070(2) 0.071(2) 0.020(2) 0.0247(18) 0.0140(19)
C4 0.0437(19) 0.0471(19) 0.0504(18) 0.0079(16) 0.0078(14) 0.0078(15)
C5 0.059(2) 0.063(2) 0.074(2) 0.0228(18) 0.0222(18) 0.0256(19)
C6 0.078(3) 0.064(2) 0.075(2) 0.018(2) 0.0305(19) 0.028(2)
C7 0.058(2) 0.066(2) 0.066(2) 0.0128(19) 0.0203(17) 0.0223(18)
C9 0.0440(19) 0.0518(19) 0.0538(19) 0.0038(16) 0.0057(16) 0.0269(16)
C8 0.053(2) 0.052(2) 0.055(2) 0.0072(17) 0.0036(16) 0.0177(17)
C10 0.0481(19) 0.0492(19) 0.0578(16) 0.0073(15) 0.0116(13) 0.0299(15)
C11 0.052(2) 0.061(2) 0.070(2) 0.0090(18) 0.0074(17) 0.0351(19)
C12 0.066(2) 0.062(2) 0.086(3) 0.0273(19) 0.023(2) 0.042(2)
C13 0.070(2) 0.053(2) 0.078(2) 0.0257(19) 0.0297(19) 0.0355(18)
C14 0.061(2) 0.0408(18) 0.063(2) 0.0160(16) 0.0259(17) 0.0265(16)
C15 0.063(2) 0.0383(17) 0.0591(19) 0.0213(16) 0.0262(17) 0.0230(15)
C16 0.072(2) 0.051(2) 0.056(2) 0.0246(18) 0.0270(17) 0.0206(16)
C17 0.070(2) 0.049(2) 0.065(2) 0.0114(17) 0.0129(18) 0.0169(17)
C18 0.064(2) 0.0453(19) 0.059(2) 0.0106(17) 0.0082(17) 0.0192(16)
C19 0.088(3) 0.075(3) 0.096(3) 0.029(2) 0.038(2) 0.046(2)
C20 0.095(3) 0.095(3) 0.112(3) 0.020(3) 0.038(3) 0.067(3)
C21 0.088(3) 0.061(3) 0.097(3) 0.009(2) 0.005(2) 0.044(2)
C22 0.095(3) 0.061(3) 0.117(3) 0.028(2) 0.017(3) 0.036(2)
C23 0.087(3) 0.061(2) 0.088(3) 0.018(2) 0.026(2) 0.027(2)
N1 0.0514(18) 0.0525(17) 0.0568(16) 0.0074(14) 0.0091(14) 0.0210(14)
N2 0.0566(19) 0.064(2) 0.0612(18) 0.0086(16) -0.0005(15) 0.0126(15)
N3 0.0566(19) 0.0630(19) 0.0639(18) 0.0130(16) -0.0001(15) 0.0175(15)
N4 0.087(2) 0.0635(19) 0.0694(19) 0.0437(17) 0.0256(18) 0.0184(15)
N5 0.096(2) 0.0590(19) 0.0694(19) 0.0404(18) 0.0282(19) 0.0176(15)
N6 0.0693(19) 0.0418(15) 0.0618(18) 0.0177(14) 0.0223(15) 0.0210(13)
N7 0.0617(18) 0.0505(16) 0.0615(15) 0.0110(13) 0.0154(12) 0.0254(13)

loop_
_atom_type_symbol
_atom_type_description
_atom_type_scat_dispersion_real
_atom_type_scat_dispersion_imag
_atom_type_scat_source
C C 0.0033 0.0016 'International Tables Vol C Tables 4.2.6.8 and 6.1.1.4'
H H 0.0000 0.0000 'International Tables Vol C Tables 4.2.6.8 and 6.1.1.4'
N N 0.0061 0.0033 'International Tables Vol C Tables 4.2.6.8 and 6.1.1.4'

loop_
_geom_angle_atom_site_label_1
_geom_angle_atom_site_label_2
_geom_angle_atom_site_label_3
_geom_angle_site_symmetry_1
_geom_angle_site_symmetry_3
_geom_angle
_geom_angle_publ_flag
C6 C1 C2 . . 119.5(3) ?
C6 C1 H1 . . 120.2 ?
C2 C1 H1 . . 120.2 ?
C1 C2 C3 . . 120.1(4) ?
C1 C2 H2 . . 119.9 ?
C3 C2 H2 . . 119.9 ?
C2 C3 C4 . . 121.3(3) ?
C2 C3 H3 . . 119.4 ?
C4 C3 H3 . . 119.4 ?
C3 C4 C5 . . 117.9(3) ?
C3 C4 C7 . . 118.1(3) ?
C5 C4 C7 . . 124.0(3) ?
C4 C5 C6 . . 120.8(3) ?
C4 C5 H5 . . 119.6 ?
C6 C5 H5 . . 119.6 ?
C1 C6 C5 . . 120.3(3) ?
C1 C6 H6 . . 119.8 ?
C5 C6 H6 . . 119.8 ?
N1 C7 C4 . . 114.9(3) ?
N1 C7 H7A . . 108.5 ?
C4 C7 H7A . . 108.5 ?
N1 C7 H7B . . 108.5 ?
C4 C7 H7B . . 108.5 ?
H7A C7 H7B . . 107.5 ?
N3 C9 C8 . . 107.8(3) ?
N3 C9 C10 . . 122.2(3) ?
C8 C9 C10 . . 129.9(3) ?
N1 C8 C9 . . 105.5(3) ?
N1 C8 H8 . . 127.3 ?
C9 C8 H8 . . 127.3 ?
N7 C10 C11 . . 121.3(3) ?
N7 C10 C9 . . 117.5(3) ?
C11 C10 C9 . . 121.1(3) ?
C10 C11 C12 . . 119.3(3) ?
C10 C11 H11 . . 120.4 ?
C12 C11 H11 . . 120.4 ?
C13 C12 C11 . . 119.8(3) ?
C13 C12 H12 . . 120.1 ?
C11 C12 H12 . . 120.1 ?
C12 C13 C14 . . 120.0(3) ?
C12 C13 H13 . . 120.0 ?
C14 C13 H13 . . 120.0 ?
N7 C14 C13 . . 120.4(3) ?
N7 C14 C15 . . 117.6(3) ?
C13 C14 C15 . . 121.9(3) ?
C16 C15 N4 . . 107.6(3) ?
C16 C15 C14 . . 132.0(3) ?
N4 C15 C14 . . 120.4(3) ?
N6 C16 C15 . . 106.2(3) ?
N6 C16 H16 . . 126.9 ?
C15 C16 H16 . . 126.9 ?
N6 C17 C18 . . 110.1(3) ?
N6 C17 H17A . . 109.6 ?
C18 C17 H17A . . 109.6 ?
N6 C17 H17B . . 109.6 ?
C18 C17 H17B . . 109.6 ?
H17A C17 H17B . . 108.2 ?
C19 C18 C23 . . 118.4(3) ?
C19 C18 C17 . . 120.7(3) ?
C23 C18 C17 . . 120.9(3) ?
C18 C19 C20 . . 121.4(4) ?
C18 C19 H19 . . 119.3 ?
C20 C19 H19 . . 119.3 ?
C21 C20 C19 . . 120.2(4) ?
C21 C20 H20 . . 119.9 ?
C19 C20 H20 . . 119.9 ?
C22 C21 C20 . . 120.1(4) ?
C22 C21 H21 . . 120.0 ?
C20 C21 H21 . . 120.0 ?
C21 C22 C23 . . 119.5(4) ?
C21 C22 H22 . . 120.2 ?
C23 C22 H22 . . 120.2 ?
C18 C23 C22 . . 120.4(4) ?
C18 C23 H23 . . 119.8 ?
C22 C23 H23 . . 119.8 ?
C8 N1 N2 . . 110.7(3) ?
C8 N1 C7 . . 129.5(3) ?
N2 N1 C7 . . 119.8(3) ?
N3 N2 N1 . . 106.5(2) ?
N2 N3 C9 . . 109.5(3) ?
N5 N4 C15 . . 108.5(3) ?
N4 N5 N6 . . 107.7(3) ?
C16 N6 N5 . . 110.0(3) ?
C16 N6 C17 . . 129.6(3) ?
N5 N6 C17 . . 120.0(3) ?
C10 N7 C14 . . 119.2(3) ?

loop_
_geom_bond_atom_site_label_1
_geom_bond_atom_site_label_2
_geom_bond_site_symmetry_2
_geom_bond_distance
_geom_bond_publ_flag
C1 C6 . 1.361(5) ?
C1 C2 . 1.366(5) ?
C1 H1 . 0.9300 ?
C2 C3 . 1.369(5) ?
C2 H2 . 0.9300 ?
C3 C4 . 1.375(4) ?
C3 H3 . 0.9300 ?
C4 C5 . 1.376(4) ?
C4 C7 . 1.495(4) ?
C5 C6 . 1.377(4) ?
C5 H5 . 0.9300 ?
C6 H6 . 0.9300 ?
C7 N1 . 1.450(4) ?
C7 H7A . 0.9700 ?
C7 H7B . 0.9700 ?
C9 N3 . 1.351(4) ?
C9 C8 . 1.356(4) ?
C9 C10 . 1.470(4) ?
C8 N1 . 1.336(4) ?
C8 H8 . 0.9300 ?
C10 N7 . 1.359(4) ?
C10 C11 . 1.380(4) ?
C11 C12 . 1.381(5) ?
C11 H11 . 0.9300 ?
C12 C13 . 1.364(5) ?
C12 H12 . 0.9300 ?
C13 C14 . 1.388(4) ?
C13 H13 . 0.9300 ?
C14 N7 . 1.369(4) ?
C14 C15 . 1.455(4) ?
C15 C16 . 1.354(4) ?
C15 N4 . 1.356(4) ?
C16 N6 . 1.329(4) ?
C16 H16 . 0.9300 ?
C17 N6 . 1.452(4) ?
C17 C18 . 1.510(4) ?
C17 H17A . 0.9700 ?
C17 H17B . 0.9700 ?
C18 C19 . 1.358(5) ?
C18 C23 . 1.363(5) ?
C19 C20 . 1.367(5) ?
C19 H19 . 0.9300 ?
C20 C21 . 1.352(6) ?
C20 H20 . 0.9300 ?
C21 C22 . 1.351(6) ?
C21 H21 . 0.9300 ?
C22 C23 . 1.399(5) ?
C22 H22 . 0.9300 ?
C23 H23 . 0.9300 ?
N1 N2 . 1.345(3) ?
N2 N3 . 1.310(4) ?
N4 N5 . 1.307(4) ?
N5 N6 . 1.335(4) ?

loop_
_geom_hbond_atom_site_label_D
_geom_hbond_atom_site_label_H
_geom_hbond_atom_site_label_A
_geom_hbond_site_symmetry_A
_geom_hbond_distance_DH
_geom_hbond_distance_HA
_geom_hbond_distance_DA
_geom_hbond_angle_DHA
C7 H7B N3 1_455 0.97 2.45 3.411(5) 171

loop_
_geom_torsion_atom_site_label_1
_geom_torsion_atom_site_label_2
_geom_torsion_atom_site_label_3
_geom_torsion_atom_site_label_4
_geom_torsion_site_symmetry_1
_geom_torsion_site_symmetry_2
_geom_torsion_site_symmetry_3
_geom_torsion_site_symmetry_4
_geom_torsion
_geom_torsion_publ_flag
C6 C1 C2 C3 . . . . 1.3(6) ?
C1 C2 C3 C4 . . . . 0.0(6) ?
C2 C3 C4 C5 . . . . -1.1(5) ?
C2 C3 C4 C7 . . . . 176.4(3) ?
C3 C4 C5 C6 . . . . 0.8(5) ?
C7 C4 C5 C6 . . . . -176.5(3) ?
C2 C1 C6 C5 . . . . -1.5(6) ?
C4 C5 C6 C1 . . . . 0.4(5) ?
C3 C4 C7 N1 . . . . 170.7(3) ?
C5 C4 C7 N1 . . . . -12.0(5) ?
N3 C9 C8 N1 . . . . 0.3(3) ?
C10 C9 C8 N1 . . . . -179.1(3) ?
N3 C9 C10 N7 . . . . -171.8(3) ?
C8 C9 C10 N7 . . . . 7.6(5) ?
N3 C9 C10 C11 . . . . 5.4(4) ?
C8 C9 C10 C11 . . . . -175.2(3) ?
N7 C10 C11 C12 . . . . -1.0(4) ?
C9 C10 C11 C12 . . . . -178.1(3) ?
C10 C11 C12 C13 . . . . 1.2(5) ?
C11 C12 C13 C14 . . . . -0.1(5) ?
C12 C13 C14 N7 . . . . -1.1(4) ?
C12 C13 C14 C15 . . . . 176.1(3) ?
N7 C14 C15 C16 . . . . -22.2(5) ?
C13 C14 C15 C16 . . . . 160.5(3) ?
N7 C14 C15 N4 . . . . 156.2(3) ?
C13 C14 C15 N4 . . . . -21.1(4) ?
N4 C15 C16 N6 . . . . -0.1(3) ?
C14 C15 C16 N6 . . . . 178.5(3) ?
N6 C17 C18 C19 . . . . 70.5(4) ?
N6 C17 C18 C23 . . . . -107.2(4) ?
C23 C18 C19 C20 . . . . 0.6(6) ?
C17 C18 C19 C20 . . . . -177.1(3) ?
C18 C19 C20 C21 . . . . 0.2(6) ?
C19 C20 C21 C22 . . . . -1.7(7) ?
C20 C21 C22 C23 . . . . 2.2(6) ?
C19 C18 C23 C22 . . . . -0.1(5) ?
C17 C18 C23 C22 . . . . 177.6(3) ?
C21 C22 C23 C18 . . . . -1.3(6) ?
C9 C8 N1 N2 . . . . -0.1(3) ?
C9 C8 N1 C7 . . . . -178.4(3) ?
C4 C7 N1 C8 . . . . -74.7(4) ?
C4 C7 N1 N2 . . . . 107.1(3) ?
C8 N1 N2 N3 . . . . -0.3(3) ?
C7 N1 N2 N3 . . . . 178.3(3) ?
N1 N2 N3 C9 . . . . 0.5(3) ?
C8 C9 N3 N2 . . . . -0.5(4) ?
C10 C9 N3 N2 . . . . 179.0(3) ?
C16 C15 N4 N5 . . . . 0.2(4) ?
C14 C15 N4 N5 . . . . -178.5(3) ?
C15 N4 N5 N6 . . . . -0.2(3) ?
C15 C16 N6 N5 . . . . -0.1(3) ?
C15 C16 N6 C17 . . . . -172.9(3) ?
N4 N5 N6 C16 . . . . 0.2(3) ?
N4 N5 N6 C17 . . . . 173.8(3) ?
C18 C17 N6 C16 . . . . 78.2(4) ?
C18 C17 N6 N5 . . . . -94.0(3) ?
C11 C10 N7 C14 . . . . -0.2(4) ?
C9 C10 N7 C14 . . . . 176.9(2) ?
C13 C14 N7 C10 . . . . 1.3(4) ?
C15 C14 N7 C10 . . . . -176.0(2) ?

loop_
_cod_related_entry_id
_cod_related_entry_database
_cod_related_entry_code
1 ChemSpider 30654269
